data_2211807
loop_
_publ_author_name
'Murray, Pieter'
'Willans, Charlotte'
'Bredenkamp, Martin W.'
'Gertenbach, Jan-Andr\'e'

_publ_section_title
;
 2,4,6-Tris(bromomethyl)-1,3,5-trimethylbenzene
;
_journal_coeditor_code EZ2056
_journal_issue 1
_journal_name_full 'Acta Crystallographica Section E'
_journal_page_first o224
_journal_page_last o225
_journal_paper_doi 10.1107/S1600536806052160
_journal_volume 63
_journal_year 2007
_chemical_formula_iupac 'C12 H15 Br3'
_chemical_formula_moiety 'C12 H15 Br3'
_chemical_formula_sum 'C12 H15 Br3'
_chemical_formula_weight 398.97
_chemical_melting_point 185
_chemical_name_common PMOC2
_chemical_name_systematic
;
2,4,6-Tris(bromomethyl)-1,3,5-trimethylbenzene
;
_space_group_IT_number 2
_symmetry_cell_setting triclinic
_symmetry_space_group_name_Hall '-P 1'
_symmetry_space_group_name_H-M 'P -1'
_atom_sites_solution_hydrogens geom
_atom_sites_solution_primary direct
_atom_sites_solution_secondary difmap
_cell_angle_alpha 117.452(2)
_cell_angle_beta 109.115(2)
_cell_angle_gamma 101.278(3)
_cell_formula_units_Z 2
_cell_length_a 9.3961(16)
_cell_length_b 9.4512(16)
_cell_length_c 9.4846(16)
_cell_measurement_reflns_used 3752
_cell_measurement_temperature 173(2)
_cell_measurement_theta_max 28.1
_cell_measurement_theta_min 2.5
_cell_volume 643.08(19)
_computing_cell_refinement 'SAINT (Bruker, 2003)'
_computing_data_collection 'SMART (Bruker, 2002)'
_computing_data_reduction SAINT
_computing_molecular_graphics 'X-SEED (Barbour, 2001; Atwood & Barbour, 2003)'
_computing_publication_material 'publCIF (Westrip, 2006)'
_computing_structure_refinement 'SHELXL97 (Sheldrick, 1997)'
_computing_structure_solution 'SHELXS97 (Sheldrick, 1997)'
_diffrn_ambient_temperature 173(2)
_diffrn_measured_fraction_theta_full 0.985
_diffrn_measured_fraction_theta_max 0.900
_diffrn_measurement_device_type 'Bruker APEX CCD area-detector'
_diffrn_measurement_method \w
_diffrn_radiation_monochromator graphite
_diffrn_radiation_source 'fine-focus sealed tube'
_diffrn_radiation_type MoK\a
_diffrn_radiation_wavelength 0.71073
_diffrn_reflns_av_R_equivalents 0.038
_diffrn_reflns_av_sigmaI/netI 0.047
_diffrn_reflns_limit_h_max 11
_diffrn_reflns_limit_h_min -12
_diffrn_reflns_limit_k_max 12
_diffrn_reflns_limit_k_min -12
_diffrn_reflns_limit_l_max 12
_diffrn_reflns_limit_l_min -12
_diffrn_reflns_number 7135
_diffrn_reflns_theta_full 25.00
_diffrn_reflns_theta_max 28.2
_diffrn_reflns_theta_min 2.5
_diffrn_standards_number 0
_exptl_absorpt_coefficient_mu 9.376
_exptl_absorpt_correction_T_max 0.106
_exptl_absorpt_correction_T_min 0.027
_exptl_absorpt_correction_type multi-scan
_exptl_absorpt_process_details '(SADABS; Bruker, 2002)'
_exptl_crystal_colour colourless
_exptl_crystal_density_diffrn 2.060
_exptl_crystal_density_method 'not measured'
_exptl_crystal_description block
_exptl_crystal_F_000 384
_exptl_crystal_size_max 0.60
_exptl_crystal_size_mid 0.30
_exptl_crystal_size_min 0.24
_refine_diff_density_max 0.80
_refine_diff_density_min -0.71
_refine_ls_extinction_method none
_refine_ls_goodness_of_fit_ref 1.04
_refine_ls_hydrogen_treatment constr
_refine_ls_matrix_type full
_refine_ls_number_parameters 139
_refine_ls_number_reflns 2864
_refine_ls_number_restraints 0
_refine_ls_restrained_S_all 1.04
_refine_ls_R_factor_all 0.036
_refine_ls_R_factor_gt 0.028
_refine_ls_shift/su_max 0.001
_refine_ls_shift/su_mean 0.000
_refine_ls_structure_factor_coef Fsqd
_refine_ls_weighting_details 'calc w=1/[\s^2^(Fo^2^)+(0.0264P)^2^+0.3185P] where P=(Fo^2^+2Fc^2^)/3'
_refine_ls_weighting_scheme calc
_refine_ls_wR_factor_gt 0.065
_refine_ls_wR_factor_ref 0.069
_reflns_number_gt 2471
_reflns_number_total 2864
_reflns_threshold_expression I>2\s(I)
_cod_data_source_file ez2056.cif
_cod_data_source_block I
_cod_database_code 2211807
_cod_database_fobs_code 2211807

loop_
_symmetry_equiv_pos_as_xyz
'x, y, z'
'-x, -y, -z'

loop_
_atom_site_type_symbol
_atom_site_label
_atom_site_fract_x
_atom_site_fract_y
_atom_site_fract_z
_atom_site_U_iso_or_equiv
_atom_site_adp_type
_atom_site_calc_flag
_atom_site_refinement_flags
_atom_site_occupancy
Br Br1 -0.05665(4) -0.50875(4) 0.19373(5) 0.02024(10) Uani d . 1
Br Br2 0.25595(4) 0.35457(4) 0.37568(5) 0.01764(10) Uani d . 1
Br Br3 0.47096(4) 0.28139(4) 1.05866(4) 0.01819(10) Uani d . 1
C C11 0.5028(4) 0.1115(4) 0.8629(4) 0.0125(6) Uani d . 1
H H11A 0.6149 0.1653 0.8822 0.015 Uiso calc R 1
H H11B 0.4940 0.0072 0.8666 0.015 Uiso calc R 1
C C6 0.2213(4) -0.0852(4) 0.5887(4) 0.0122(6) Uani d . 1
C C12 0.1883(4) -0.1816(4) 0.6732(4) 0.0176(7) Uani d . 1
H H12A 0.0691 -0.2509 0.6137 0.026 Uiso calc R 1
H H12B 0.2288 -0.0967 0.8025 0.026 Uiso calc R 1
H H12C 0.2456 -0.2594 0.6581 0.026 Uiso calc R 1
C C3 0.2972(4) 0.0859(4) 0.4295(4) 0.0113(6) Uani d . 1
C C1 0.1024(4) -0.1352(4) 0.4190(4) 0.0117(6) Uani d . 1
C C9 0.3427(4) 0.1730(4) 0.3431(4) 0.0147(6) Uani d . 1
H H9A 0.2971 0.0840 0.2122 0.018 Uiso calc R 1
H H9B 0.4647 0.2275 0.3979 0.018 Uiso calc R 1
C C5 0.3763(4) 0.0565(4) 0.6815(4) 0.0120(6) Uani d . 1
C C7 -0.0643(4) -0.2782(4) 0.3250(4) 0.0160(7) Uani d . 1
H H7A -0.1455 -0.2660 0.2385 0.019 Uiso calc R 1
H H7B -0.1001 -0.2696 0.4148 0.019 Uiso calc R 1
C C4 0.4130(4) 0.1461(4) 0.6055(4) 0.0106(6) Uani d . 1
C C10 0.5739(4) 0.3053(4) 0.7111(4) 0.0159(7) Uani d . 1
H H10A 0.6088 0.3665 0.8408 0.024 Uiso calc R 1
H H10B 0.5582 0.3840 0.6731 0.024 Uiso calc R 1
H H10C 0.6590 0.2688 0.6879 0.024 Uiso calc R 1
C C8 0.0176(4) -0.1174(4) 0.1480(4) 0.0209(7) Uani d . 1
H H8A -0.0227 -0.2448 0.0672 0.031 Uiso calc R 1
H H8B 0.0705 -0.0615 0.1025 0.031 Uiso calc R 1
H H8C -0.0755 -0.0870 0.1522 0.031 Uiso calc R 1
C C2 0.1423(4) -0.0541(4) 0.3366(4) 0.0134(6) Uani d . 1

loop_
_atom_site_aniso_label
_atom_site_aniso_U_11
_atom_site_aniso_U_22
_atom_site_aniso_U_33
_atom_site_aniso_U_12
_atom_site_aniso_U_13
_atom_site_aniso_U_23
Br1 0.01944(18) 0.01228(17) 0.02270(19) 0.00498(13) 0.00786(15) 0.00772(15)
Br2 0.02238(18) 0.01915(18) 0.02559(19) 0.01282(14) 0.01507(15) 0.01836(15)
Br3 0.02390(19) 0.02080(19) 0.01195(17) 0.01223(14) 0.00986(14) 0.00871(14)
C11 0.0154(15) 0.0147(15) 0.0133(15) 0.0076(13) 0.0089(13) 0.0100(13)
C6 0.0179(16) 0.0123(15) 0.0127(15) 0.0085(13) 0.0108(13) 0.0083(13)
C12 0.0190(17) 0.0197(17) 0.0178(17) 0.0066(14) 0.0092(14) 0.0133(15)
C3 0.0176(15) 0.0129(15) 0.0149(15) 0.0115(13) 0.0129(13) 0.0103(13)
C1 0.0155(15) 0.0100(14) 0.0141(16) 0.0084(12) 0.0086(13) 0.0076(13)
C9 0.0202(17) 0.0155(16) 0.0159(16) 0.0114(13) 0.0116(14) 0.0106(14)
C5 0.0162(16) 0.0143(15) 0.0104(15) 0.0096(13) 0.0081(13) 0.0078(13)
C7 0.0164(16) 0.0146(16) 0.0185(17) 0.0089(13) 0.0093(14) 0.0088(14)
C4 0.0138(15) 0.0115(15) 0.0113(15) 0.0082(12) 0.0081(13) 0.0072(13)
C10 0.0191(17) 0.0170(16) 0.0160(16) 0.0083(13) 0.0088(14) 0.0117(14)
C8 0.0222(18) 0.0203(17) 0.0176(18) 0.0081(14) 0.0056(15) 0.0119(15)
C2 0.0167(15) 0.0155(16) 0.0108(15) 0.0111(13) 0.0073(13) 0.0072(13)

loop_
_atom_type_symbol
_atom_type_description
_atom_type_scat_dispersion_real
_atom_type_scat_dispersion_imag
_atom_type_scat_source
C C 0.0033 0.0016 'International Tables Vol C Tables 4.2.6.8 and 6.1.1.4'
H H 0.0000 0.0000 'International Tables Vol C Tables 4.2.6.8 and 6.1.1.4'
Br Br -0.2901 2.4595 'International Tables Vol C Tables 4.2.6.8 and 6.1.1.4'

loop_
_geom_angle_atom_site_label_1
_geom_angle_atom_site_label_2
_geom_angle_atom_site_label_3
_geom_angle
C5 C11 Br3 110.9(2)
C5 C11 H11A 109.5
Br3 C11 H11A 109.5
C5 C11 H11B 109.5
Br3 C11 H11B 109.5
H11A C11 H11B 108.0
C1 C6 C5 119.3(3)
C1 C6 C12 121.5(3)
C5 C6 C12 119.2(3)
C6 C12 H12A 109.5
C6 C12 H12B 109.5
H12A C12 H12B 109.5
C6 C12 H12C 109.5
H12A C12 H12C 109.5
H12B C12 H12C 109.5
C2 C3 C4 120.4(3)
C2 C3 C9 120.7(3)
C4 C3 C9 118.8(3)
C2 C1 C6 120.1(3)
C2 C1 C7 120.3(3)
C6 C1 C7 119.5(3)
C3 C9 Br2 111.1(2)
C3 C9 H9A 109.4
Br2 C9 H9A 109.4
C3 C9 H9B 109.4
Br2 C9 H9B 109.4
H9A C9 H9B 108.0
C4 C5 C6 120.8(3)
C4 C5 C11 119.5(3)
C6 C5 C11 119.6(3)
C1 C7 Br1 109.9(2)
C1 C7 H7A 109.7
Br1 C7 H7A 109.7
C1 C7 H7B 109.7
Br1 C7 H7B 109.7
H7A C7 H7B 108.2
C5 C4 C3 119.0(3)
C5 C4 C10 120.5(3)
C3 C4 C10 120.5(3)
C4 C10 H10A 109.5
C4 C10 H10B 109.5
H10A C10 H10B 109.5
C4 C10 H10C 109.5
H10A C10 H10C 109.5
H10B C10 H10C 109.5
C2 C8 H8A 109.5
C2 C8 H8B 109.5
H8A C8 H8B 109.5
C2 C8 H8C 109.5
H8A C8 H8C 109.5
H8B C8 H8C 109.5
C1 C2 C3 120.0(3)
C1 C2 C8 119.8(3)
C3 C2 C8 120.3(3)

loop_
_geom_bond_atom_site_label_1
_geom_bond_atom_site_label_2
_geom_bond_distance
_geom_bond_publ_flag
Br1 C7 1.980(3) yes
Br2 C9 1.982(3) yes
Br3 C11 1.979(3) yes
C11 C5 1.496(4) ?
C11 H11A 0.9900 ?
C11 H11B 0.9900 ?
C6 C1 1.406(4) ?
C6 C5 1.414(4) ?
C6 C12 1.514(4) ?
C12 H12A 0.9800 ?
C12 H12B 0.9800 ?
C12 H12C 0.9800 ?
C3 C2 1.406(4) ?
C3 C4 1.410(4) ?
C3 C9 1.499(4) ?
C1 C2 1.403(4) ?
C1 C7 1.490(4) ?
C9 H9A 0.9900 ?
C9 H9B 0.9900 ?
C5 C4 1.402(4) ?
C7 H7A 0.9900 ?
C7 H7B 0.9900 ?
C4 C10 1.511(4) ?
C10 H10A 0.9800 ?
C10 H10B 0.9800 ?
C10 H10C 0.9800 ?
C8 C2 1.516(4) ?
C8 H8A 0.9800 ?
C8 H8B 0.9800 ?
C8 H8C 0.9800 ?

loop_
_geom_torsion_atom_site_label_1
_geom_torsion_atom_site_label_2
_geom_torsion_atom_site_label_3
_geom_torsion_atom_site_label_4
_geom_torsion
C5 C6 C1 C2 5.0(4)
C12 C6 C1 C2 -174.0(3)
C5 C6 C1 C7 -176.8(3)
C12 C6 C1 C7 4.2(4)
C2 C3 C9 Br2 84.1(3)
C4 C3 C9 Br2 -96.4(3)
C1 C6 C5 C4 -0.6(4)
C12 C6 C5 C4 178.3(3)
C1 C6 C5 C11 179.5(3)
C12 C6 C5 C11 -1.6(4)
Br3 C11 C5 C4 93.1(3)
Br3 C11 C5 C6 -87.0(3)
C2 C1 C7 Br1 95.5(3)
C6 C1 C7 Br1 -82.7(3)
C6 C5 C4 C3 -4.1(4)
C11 C5 C4 C3 175.8(3)
C6 C5 C4 C10 175.6(3)
C11 C5 C4 C10 -4.5(4)
C2 C3 C4 C5 4.5(4)
C9 C3 C4 C5 -175.1(3)
C2 C3 C4 C10 -175.1(3)
C9 C3 C4 C10 5.3(4)
C6 C1 C2 C3 -4.6(4)
C7 C1 C2 C3 177.2(3)
C6 C1 C2 C8 175.7(3)
C7 C1 C2 C8 -2.5(4)
C4 C3 C2 C1 -0.2(4)
C9 C3 C2 C1 179.4(3)
C4 C3 C2 C8 179.5(3)
C9 C3 C2 C8 -0.9(4)

loop_
_cod_related_entry_id
_cod_related_entry_database
_cod_related_entry_code
1 ChemSpider 80436
